data_7034124
loop_
_publ_author_name
'Liu, Jian-Jun'
'Guan, Ying-Fang'
'Jiao, Chen'
'Lin, Mei-Jin'
'Huang, Chang-Cang'
'Dai, Wen-Xin'

_publ_section_title
;
 A panchromatic hybrid crystal of iodoplumbate nanowires and J-aggregated
 naphthalene diimides with long-lived charge-separated states.
;
_journal_issue 13
_journal_name_full 'Dalton transactions (Cambridge, England : 2003)'
_journal_page_first 5957
_journal_page_last 5960
_journal_paper_doi 10.1039/c4dt03785e
_journal_volume 44
_journal_year 2015
_chemical_formula_moiety 'C24 H14 N4 O4, 2(I), H2 O'
_chemical_formula_sum 'C24 H16 I2 N4 O5'
_chemical_formula_weight 694.21
_chemical_name_systematic
; 
 ? 
;
_space_group_IT_number 15
_symmetry_cell_setting monoclinic
_symmetry_space_group_name_Hall '-C 2yc'
_symmetry_space_group_name_H-M 'C 1 2/c 1'
_atom_sites_solution_hydrogens geom
_atom_sites_solution_primary direct
_atom_sites_solution_secondary difmap
_audit_creation_method SHELXL-97
_audit_update_record
;
2015-02-11 deposited with the CCDC.
2015-02-18 downloaded from the CCDC.
;
_cell_angle_alpha 90.00
_cell_angle_beta 102.38(3)
_cell_angle_gamma 90.00
_cell_formula_units_Z 4
_cell_length_a 15.786(3)
_cell_length_b 8.5029(17)
_cell_length_c 17.617(4)
_cell_measurement_temperature 293(2)
_cell_volume 2309.7(9)
_computing_cell_refinement 'CrystalClear (Rigaku Inc., 2007)'
_computing_data_collection 'CrystalClear (Rigaku Inc., 2007)'
_computing_data_reduction 'CrystalClear (Rigaku Inc., 2007)'
_computing_molecular_graphics 'DIAMOND (Brandenburg, 2004)'
_computing_publication_material 'SHELXL97 and publCIF (Westrip, 2010)'
_computing_structure_refinement 'SHELXL-97 (Sheldrick, 2008)'
_computing_structure_solution 'SHELXS-97 (Sheldrick, 2008)'
_diffrn_ambient_temperature 293(2)
_diffrn_measured_fraction_theta_full 0.997
_diffrn_measured_fraction_theta_max 0.997
_diffrn_radiation_monochromator graphite
_diffrn_radiation_source 'fine-focus sealed tube'
_diffrn_radiation_type MoK\a
_diffrn_radiation_wavelength 0.71073
_diffrn_reflns_av_R_equivalents 0.0337
_diffrn_reflns_av_unetI/netI 0.0238
_diffrn_reflns_limit_h_max 20
_diffrn_reflns_limit_h_min -20
_diffrn_reflns_limit_k_max 11
_diffrn_reflns_limit_k_min -10
_diffrn_reflns_limit_l_max 21
_diffrn_reflns_limit_l_min -22
_diffrn_reflns_number 9225
_diffrn_reflns_theta_full 27.48
_diffrn_reflns_theta_max 27.48
_diffrn_reflns_theta_min 3.09
_exptl_absorpt_coefficient_mu 2.769
_exptl_absorpt_correction_T_max 1.0000
_exptl_absorpt_correction_T_min 0.7896
_exptl_absorpt_correction_type multi-scan
_exptl_absorpt_process_details 'CrystalClear (Rigaku Inc., 2007)'
_exptl_crystal_colour red
_exptl_crystal_density_diffrn 1.996
_exptl_crystal_density_method 'not measured'
_exptl_crystal_description block
_exptl_crystal_F_000 1336
_exptl_crystal_recrystallization_method 'Re-crystallisation from solvent: '
_exptl_crystal_size_max 0.40
_exptl_crystal_size_mid 0.18
_exptl_crystal_size_min 0.15
_refine_diff_density_max 1.370
_refine_diff_density_min -0.922
_refine_diff_density_rms 0.110
_refine_ls_extinction_method none
_refine_ls_goodness_of_fit_ref 1.179
_refine_ls_hydrogen_treatment mixed
_refine_ls_matrix_type full
_refine_ls_number_parameters 162
_refine_ls_number_reflns 2651
_refine_ls_number_restraints 2
_refine_ls_restrained_S_all 1.179
_refine_ls_R_factor_all 0.0319
_refine_ls_R_factor_gt 0.0305
_refine_ls_shift/su_max 0.000
_refine_ls_shift/su_mean 0.000
_refine_ls_structure_factor_coef Fsqd
_refine_ls_weighting_details 'calc w=1/[\s^2^(Fo^2^)+(0.0317P)^2^+8.1014P] where P=(Fo^2^+2Fc^2^)/3'
_refine_ls_weighting_scheme calc
_refine_ls_wR_factor_gt 0.0749
_refine_ls_wR_factor_ref 0.0757
_reflns_number_gt 2579
_reflns_number_total 2651
_reflns_threshold_expression >2sigma(I)
_cod_data_source_file c4dt03785e2.cif
_cod_data_source_block (H2DPNDI)(2I)
_cod_depositor_comments
;
The following automatic conversions were performed:

'_exptl_absorpt_correction_type' value 'Multi-scan' changed to
'multi-scan' according to
/usr/data/users/saulius/crontab/automatic-downloads/rss-feeds/RSC/lib/dictionaries/cif_core.dic
dictionary named 'cif_core.dic' version 2.4.2 from 2011-04-26.

Automatic conversion script
Id: cif_fix_values 3008 2015-01-20 13:52:24Z robertas 

 Adding full bibliography for 7034123--7034125.cif.
;
_cod_original_cell_volume 2309.6(8)
_cod_original_sg_symbol_H-M C2/c
_cod_database_code 7034124

loop_
_symmetry_equiv_pos_as_xyz
'x, y, z'
'-x, y, -z+1/2'
'x+1/2, y+1/2, z'
'-x+1/2, y+1/2, -z+1/2'
'-x, -y, -z'
'x, -y, z-1/2'
'-x+1/2, -y+1/2, -z'
'x+1/2, -y+1/2, z-1/2'

loop_
_atom_site_label
_atom_site_type_symbol
_atom_site_fract_x
_atom_site_fract_y
_atom_site_fract_z
_atom_site_U_iso_or_equiv
_atom_site_adp_type
_atom_site_occupancy
_atom_site_symmetry_multiplicity
_atom_site_calc_flag
_atom_site_refinement_flags
I1 I 0.086727(13) 0.13768(3) 0.428074(11) 0.02668(9) Uani 1 1 d .
O1 O 0.26628(15) 0.2035(3) 0.88249(13) 0.0286(5) Uani 1 1 d .
O2 O 0.40956(16) -0.1687(3) 0.77352(14) 0.0309(5) Uani 1 1 d .
O3 O 0.5000 0.1737(17) 0.7500 0.201(6) Uani 1 2 d SD
H3A H 0.517(12) 0.240(4) 0.788(2) 0.242 Uiso 1 1 d D
N1 N 0.1536(2) 0.0411(4) 0.62255(16) 0.0318(6) Uani 1 1 d .
H1 H 0.1151 0.0452 0.5799 0.038 Uiso 1 1 calc R
N2 N 0.33943(16) 0.0201(3) 0.82780(14) 0.0222(5) Uani 1 1 d .
C1 C 0.1290(2) 0.0003(4) 0.6876(2) 0.0311(7) Uani 1 1 d .
H1A H 0.0712 -0.0234 0.6863 0.037 Uiso 1 1 calc R
C2 C 0.1890(2) -0.0066(4) 0.75669(19) 0.0272(7) Uani 1 1 d .
H2 H 0.1725 -0.0340 0.8025 0.033 Uiso 1 1 calc R
C3 C 0.2748(2) 0.0281(4) 0.75647(17) 0.0226(6) Uani 1 1 d .
C4 C 0.2989(2) 0.0711(4) 0.68828(18) 0.0289(7) Uani 1 1 d .
H4 H 0.3561 0.0962 0.6879 0.035 Uiso 1 1 calc R
C5 C 0.2356(2) 0.0757(5) 0.62088(19) 0.0313(7) Uani 1 1 d .
H5 H 0.2501 0.1031 0.5742 0.038 Uiso 1 1 calc R
C6 C 0.3276(2) 0.1147(4) 0.89033(18) 0.0214(6) Uani 1 1 d .
C7 C 0.39427(19) 0.1000(4) 0.96316(17) 0.0203(6) Uani 1 1 d .
C8 C 0.46757(19) 0.0035(3) 0.96554(16) 0.0202(6) Uani 1 1 d .
C9 C 0.47784(19) -0.0865(4) 0.90063(17) 0.0215(6) Uani 1 1 d .
C10 C 0.4093(2) -0.0850(4) 0.82873(17) 0.0226(6) Uani 1 1 d .
C11 C 0.3853(2) 0.1857(4) 1.02745(17) 0.0228(6) Uani 1 1 d .
H11 H 0.3366 0.2485 1.0252 0.027 Uiso 1 1 calc R
C12 C 0.5501(2) -0.1783(4) 0.90327(18) 0.0242(6) Uani 1 1 d .
H12 H 0.5565 -0.2353 0.8598 0.029 Uiso 1 1 calc R

loop_
_atom_site_aniso_label
_atom_site_aniso_U_11
_atom_site_aniso_U_22
_atom_site_aniso_U_33
_atom_site_aniso_U_23
_atom_site_aniso_U_13
_atom_site_aniso_U_12
I1 0.03007(13) 0.03094(14) 0.01976(12) -0.00080(7) 0.00695(9) -0.00044(8)
O1 0.0264(11) 0.0323(13) 0.0260(11) -0.0022(10) 0.0034(9) 0.0074(10)
O2 0.0327(12) 0.0380(13) 0.0211(11) -0.0066(10) 0.0035(9) 0.0051(10)
O3 0.188(14) 0.201(13) 0.199(14) 0.000 0.004(13) 0.000
N1 0.0359(15) 0.0334(16) 0.0221(13) -0.0028(11) -0.0030(11) 0.0054(13)
N2 0.0211(12) 0.0283(14) 0.0173(11) 0.0009(10) 0.0044(9) 0.0002(10)
C1 0.0256(16) 0.0332(19) 0.0326(17) -0.0048(14) 0.0020(13) -0.0010(13)
C2 0.0274(16) 0.0304(17) 0.0244(15) 0.0009(12) 0.0065(12) -0.0026(13)
C3 0.0238(14) 0.0254(15) 0.0174(13) 0.0011(11) 0.0014(11) 0.0023(12)
C4 0.0283(16) 0.0372(19) 0.0223(15) 0.0040(13) 0.0081(12) -0.0008(14)
C5 0.0368(18) 0.0360(19) 0.0213(15) 0.0029(14) 0.0067(13) 0.0022(15)
C6 0.0207(14) 0.0227(15) 0.0217(14) 0.0007(11) 0.0064(11) 0.0015(11)
C7 0.0212(13) 0.0190(14) 0.0218(14) 0.0007(11) 0.0069(11) -0.0007(11)
C8 0.0223(14) 0.0205(14) 0.0188(13) 0.0007(11) 0.0066(11) -0.0022(11)
C9 0.0231(14) 0.0222(14) 0.0194(13) 0.0016(11) 0.0054(11) 0.0011(12)
C10 0.0240(14) 0.0252(15) 0.0199(14) 0.0004(12) 0.0074(11) -0.0012(12)
C11 0.0236(14) 0.0244(15) 0.0213(14) -0.0012(12) 0.0069(11) 0.0045(12)
C12 0.0256(15) 0.0281(16) 0.0200(14) -0.0028(12) 0.0074(12) 0.0031(13)

loop_
_atom_type_symbol
_atom_type_description
_atom_type_scat_dispersion_real
_atom_type_scat_dispersion_imag
_atom_type_scat_source
C C 0.0033 0.0016 'International Tables Vol C Tables 4.2.6.8 and 6.1.1.4'
H H 0.0000 0.0000 'International Tables Vol C Tables 4.2.6.8 and 6.1.1.4'
N N 0.0061 0.0033 'International Tables Vol C Tables 4.2.6.8 and 6.1.1.4'
O O 0.0106 0.0060 'International Tables Vol C Tables 4.2.6.8 and 6.1.1.4'
I I -0.4742 1.8119 'International Tables Vol C Tables 4.2.6.8 and 6.1.1.4'

loop_
_geom_angle_atom_site_label_1
_geom_angle_atom_site_label_2
_geom_angle_atom_site_label_3
_geom_angle
_geom_angle_site_symmetry_1
_geom_angle_site_symmetry_3
C1 N1 C5 122.7(3) . .
C6 N2 C10 125.8(3) . .
C6 N2 C3 117.9(3) . .
C10 N2 C3 116.4(2) . .
N1 C1 C2 119.9(3) . .
C1 C2 C3 118.5(3) . .
C4 C3 C2 120.5(3) . .
C4 C3 N2 119.7(3) . .
C2 C3 N2 119.8(3) . .
C5 C4 C3 118.2(3) . .
N1 C5 C4 120.1(3) . .
O1 C6 N2 120.2(3) . .
O1 C6 C7 123.6(3) . .
N2 C6 C7 116.2(3) . .
C11 C7 C8 120.7(3) . .
C11 C7 C6 119.3(3) . .
C8 C7 C6 120.0(3) . .
C8 C8 C7 119.3(3) 5_657 .
C8 C8 C9 119.0(3) 5_657 .
C7 C8 C9 121.7(3) . .
C12 C9 C8 121.2(3) . .
C12 C9 C10 118.9(3) . .
C8 C9 C10 119.9(3) . .
O2 C10 N2 120.0(3) . .
O2 C10 C9 123.8(3) . .
N2 C10 C9 116.1(3) . .
C7 C11 C12 120.3(3) . 5_657
C9 C12 C11 119.6(3) . 5_657

loop_
_geom_bond_atom_site_label_1
_geom_bond_atom_site_label_2
_geom_bond_distance
_geom_bond_site_symmetry_2
O1 C6 1.213(4) .
O2 C10 1.206(4) .
N1 C1 1.333(5) .
N1 C5 1.334(5) .
N2 C6 1.408(4) .
N2 C10 1.416(4) .
N2 C3 1.440(4) .
C1 C2 1.374(5) .
C2 C3 1.387(4) .
C3 C4 1.384(4) .
C4 C5 1.378(5) .
C6 C7 1.480(4) .
C7 C11 1.379(4) .
C7 C8 1.412(4) .
C8 C8 1.412(6) 5_657
C8 C9 1.414(4) .
C9 C12 1.375(4) .
C9 C10 1.480(4) .
C11 C12 1.414(4) 5_657
C12 C11 1.414(4) 5_657
